data_4000640
_journal_name_full 'Chemistry of Materials'
_journal_paper_doi 10.1021/cm0512528
_journal_year 2005
_chemical_formula_sum 'C16 H18 F12 Mg N2 O4'
_chemical_formula_weight 554.63
_space_group_IT_number 15
_symmetry_cell_setting monoclinic
_symmetry_space_group_name_Hall '-C 2yc'
_symmetry_space_group_name_H-M 'C 1 2/c 1'
_cell_angle_alpha 90.00
_cell_angle_beta 102.225(3)
_cell_angle_gamma 90.00
_cell_formula_units_Z 4
_cell_length_a 9.1241(14)
_cell_length_b 14.6756(14)
_cell_length_c 17.772(2)
_cell_measurement_temperature 153(2)
_cell_volume 2325.7(5)
_diffrn_ambient_temperature 153(2)
_exptl_crystal_density_diffrn 1.584
_cod_depositor_comments
;
The following automatic conversions were performed:
'_symmetry_cell_setting' value 'Monoclinic' changed to 'monoclinic'
according to '/home/saulius/struct/CIF-dictionaries/cif_core.dic'
dictionary named 'cif_core.dic' version 2.4.1 from 2010-06-29.

Automatic conversion script
Id: cif_fix_enum 1527 2010-12-29 10:47:43Z saulius 
;
_cod_original_sg_symbol_H-M 'C 2/c'
_cod_database_code 4000640

loop_
_symmetry_equiv_pos_as_xyz
'x, y, z'
'-x, y, -z+1/2'
'x+1/2, y+1/2, z'
'-x+1/2, y+1/2, -z+1/2'
'-x, -y, -z'
'x, -y, z-1/2'
'-x+1/2, -y+1/2, -z'
'x+1/2, -y+1/2, z-1/2'

loop_
_atom_site_label
_atom_site_type_symbol
_atom_site_fract_x
_atom_site_fract_y
_atom_site_fract_z
_atom_site_U_iso_or_equiv
_atom_site_adp_type
_atom_site_occupancy
_atom_site_symmetry_multiplicity
_atom_site_calc_flag
_atom_site_refinement_flags
_atom_site_disorder_assembly
_atom_site_disorder_group
Mg1 Mg 1.0000 0.12757(6) 0.2500 0.0295(2) Uani 1 2 d S . .
F1 F 1.29531(17) 0.31947(12) 0.43647(11) 0.0795(6) Uani 1 1 d . . .
F2 F 1.1613(2) 0.41357(10) 0.35973(9) 0.0685(5) Uani 1 1 d . . .
F3 F 1.11090(18) 0.38771(11) 0.46906(9) 0.0657(5) Uani 1 1 d . . .
F4 F 0.63251(14) 0.25348(9) 0.42459(8) 0.0479(4) Uani 1 1 d . . .
F5 F 0.55605(16) 0.16396(16) 0.33043(9) 0.0832(6) Uani 1 1 d . . .
F6 F 0.68031(18) 0.11185(10) 0.43776(9) 0.0643(5) Uani 1 1 d . . .
O1 O 1.10657(15) 0.22515(9) 0.32559(8) 0.0361(3) Uani 1 1 d . . .
O2 O 0.83294(15) 0.13487(9) 0.31026(8) 0.0339(3) Uani 1 1 d . . .
N1 N 1.11856(18) 0.01340(11) 0.32012(9) 0.0355(4) Uani 1 1 d . . .
C1 C 1.0535(2) 0.27072(13) 0.37273(11) 0.0315(4) Uani 1 1 d . . .
C2 C 0.9151(2) 0.26024(13) 0.39315(10) 0.0328(4) Uani 1 1 d . . .
H2 H 0.8879 0.3000 0.4301 0.039 Uiso 1 1 calc R . .
C3 C 0.8163(2) 0.19184(13) 0.35983(10) 0.0293(4) Uani 1 1 d . . .
C4 C 1.1562(2) 0.34799(16) 0.41054(13) 0.0440(5) Uani 1 1 d . . .
C5 C 0.6691(2) 0.18092(15) 0.38811(11) 0.0378(5) Uani 1 1 d . . .
C7 C 1.2823(2) 0.02687(17) 0.33941(14) 0.0493(6) Uani 1 1 d . . .
H7A H 1.3301 -0.0255 0.3691 0.074 Uiso 1 1 calc R . .
H7B H 1.3059 0.0825 0.3701 0.074 Uiso 1 1 calc R . .
H7C H 1.3199 0.0325 0.2919 0.074 Uiso 1 1 calc R . .
C8 C 1.0820(3) -0.06835(14) 0.27047(13) 0.0453(5) Uani 1 1 d . . .
H8A H 1.1038 -0.1240 0.3024 0.054 Uiso 1 1 calc R . .
H8B H 1.1459 -0.0693 0.2318 0.054 Uiso 1 1 calc R . .
C9 C 1.0669(3) 0.00098(16) 0.39293(11) 0.0436(5) Uani 1 1 d . . .
H9A H 1.1202 -0.0505 0.4215 0.065 Uiso 1 1 calc R . .
H9B H 0.9589 -0.0113 0.3815 0.065 Uiso 1 1 calc R . .
H9C H 1.0874 0.0565 0.4241 0.065 Uiso 1 1 calc R . .

loop_
_atom_site_aniso_label
_atom_site_aniso_U_11
_atom_site_aniso_U_22
_atom_site_aniso_U_33
_atom_site_aniso_U_23
_atom_site_aniso_U_13
_atom_site_aniso_U_12
Mg1 0.0292(4) 0.0303(5) 0.0307(5) 0.000 0.0104(4) 0.000
F1 0.0387(8) 0.0764(11) 0.1130(14) -0.0301(10) -0.0075(9) -0.0097(7)
F2 0.0895(12) 0.0476(9) 0.0750(11) -0.0059(7) 0.0324(9) -0.0300(8)
F3 0.0676(10) 0.0741(10) 0.0602(9) -0.0355(8) 0.0244(8) -0.0295(8)
F4 0.0417(7) 0.0518(8) 0.0572(8) -0.0008(6) 0.0265(6) 0.0036(6)
F5 0.0342(7) 0.1652(18) 0.0527(8) -0.0355(10) 0.0147(7) -0.0313(10)
F6 0.0790(11) 0.0483(8) 0.0816(11) 0.0171(7) 0.0534(10) -0.0035(7)
O1 0.0309(7) 0.0366(8) 0.0438(8) -0.0057(6) 0.0144(6) -0.0062(5)
O2 0.0329(7) 0.0361(7) 0.0350(7) -0.0039(6) 0.0126(6) -0.0068(5)
N1 0.0355(9) 0.0362(9) 0.0337(8) 0.0042(7) 0.0048(7) -0.0010(7)
C1 0.0321(10) 0.0307(9) 0.0316(9) 0.0012(8) 0.0065(8) -0.0032(8)
C2 0.0357(10) 0.0347(10) 0.0298(9) -0.0031(8) 0.0113(8) -0.0032(8)
C3 0.0287(9) 0.0349(10) 0.0254(8) 0.0042(7) 0.0084(7) -0.0011(7)
C4 0.0380(11) 0.0456(12) 0.0503(12) -0.0120(10) 0.0139(10) -0.0108(9)
C5 0.0345(10) 0.0474(12) 0.0337(10) -0.0026(9) 0.0121(8) -0.0078(9)
C7 0.0352(11) 0.0582(14) 0.0513(12) 0.0126(11) 0.0022(10) 0.0039(10)
C8 0.0557(14) 0.0338(11) 0.0449(12) 0.0022(9) 0.0072(10) 0.0091(9)
C9 0.0497(12) 0.0452(12) 0.0347(10) 0.0077(9) 0.0061(9) -0.0010(10)

loop_
_geom_bond_atom_site_label_1
_geom_bond_atom_site_label_2
_geom_bond_distance
_geom_bond_site_symmetry_2
_geom_bond_publ_flag
Mg1 O2 2.0428(13) 2_755 ?
Mg1 O2 2.0428(13) . ?
Mg1 O1 2.0610(15) . ?
Mg1 O1 2.0610(15) 2_755 ?
Mg1 N1 2.2270(17) 2_755 ?
Mg1 N1 2.2270(17) . ?
F1 C4 1.323(3) . ?
F2 C4 1.327(3) . ?
F3 C4 1.332(2) . ?
F4 C5 1.326(2) . ?
F5 C5 1.315(3) . ?
F6 C5 1.333(2) . ?
O1 C1 1.247(2) . ?
O2 C3 1.247(2) . ?
N1 C7 1.474(3) . ?
N1 C9 1.479(3) . ?
N1 C8 1.485(3) . ?
C1 C2 1.394(3) . ?
C1 C4 1.533(3) . ?
C2 C3 1.395(3) . ?
C2 H2 0.9500 . ?
C3 C5 1.538(2) . ?
C7 H7A 0.9800 . ?
C7 H7B 0.9800 . ?
C7 H7C 0.9800 . ?
C8 C8 1.520(5) 2_755 ?
C8 H8A 0.9900 . ?
C8 H8B 0.9900 . ?
C9 H9A 0.9800 . ?
C9 H9B 0.9800 . ?
C9 H9C 0.9800 . ?
